data_7108133
loop_
_publ_author_name
'Ming-Cheng Kuo'
'Hsiao-Fan Chen'
'Jing-Jong Shyue'
'Dario M. Bassani'
'Ken-Tsung Wong'

_publ_section_title
;
 In situ reversible conversion of porphyrin aggregate morphology
;
_journal_name_full Chem.Commun.
_journal_page_first 8051
_journal_paper_doi 10.1039/c2cc33438k
_journal_volume 48
_journal_year 2012
_chemical_formula_sum 'C48 H52 N4 Zn'
_chemical_formula_weight 750.31
_chemical_name_systematic
;
?
;
_space_group_IT_number 2
_symmetry_cell_setting triclinic
_symmetry_space_group_name_Hall '-P 1'
_symmetry_space_group_name_H-M 'P -1'
_atom_sites_solution_hydrogens geom
_atom_sites_solution_primary direct
_atom_sites_solution_secondary difmap
_audit_creation_method SHELXL-97
_cell_angle_alpha 81.298(2)
_cell_angle_beta 89.186(2)
_cell_angle_gamma 89.346(2)
_cell_formula_units_Z 2
_cell_length_a 8.5569(2)
_cell_length_b 9.8055(2)
_cell_length_c 23.4743(6)
_cell_measurement_reflns_used 4678
_cell_measurement_temperature 200(2)
_cell_measurement_theta_max 76.3271
_cell_measurement_theta_min 3.8029
_cell_volume 1946.65(8)
_computing_cell_refinement
;
CrysAlisPro, Agilent Technologies,
Version 1.171.35.11 (release 16-05-2011 CrysAlis171 .NET)
(compiled May 16 2011,17:55:39)
Empirical absorption correction using spherical harmonics,
implemented in SCALE3 ABSPACK scaling algorithm.
;
_computing_data_collection
;
CrysAlisPro, Agilent Technologies,
Version 1.171.35.11 (release 16-05-2011 CrysAlis171 .NET)
(compiled May 16 2011,17:55:39)
Empirical absorption correction using spherical harmonics,
implemented in SCALE3 ABSPACK scaling algorithm.
;
_computing_data_reduction
;
CrysAlisPro, Agilent Technologies,
Version 1.171.35.11 (release 16-05-2011 CrysAlis171 .NET)
(compiled May 16 2011,17:55:39)
Empirical absorption correction using spherical harmonics,
implemented in SCALE3 ABSPACK scaling algorithm.
;
_computing_molecular_graphics SHELXTL
_computing_publication_material SHELXTL
_computing_structure_refinement 'SHELXL-97 (Sheldrick, 1997)'
_computing_structure_solution 'SHELXS-97 (Sheldrick, 1990)'
_diffrn_ambient_temperature 200(2)
_diffrn_measured_fraction_theta_full 0.965
_diffrn_measured_fraction_theta_max 0.965
_diffrn_measurement_device_type 'Oxford Diffraction Gemini A'
_diffrn_measurement_method CCD
_diffrn_radiation_monochromator graphite
_diffrn_radiation_source 'fine-focus sealed tube'
_diffrn_radiation_type CuK\a
_diffrn_radiation_wavelength 1.54178
_diffrn_reflns_av_R_equivalents 0.0000
_diffrn_reflns_av_sigmaI/netI 0.0300
_diffrn_reflns_limit_h_max 10
_diffrn_reflns_limit_h_min -10
_diffrn_reflns_limit_k_max 11
_diffrn_reflns_limit_k_min -11
_diffrn_reflns_limit_l_max 28
_diffrn_reflns_limit_l_min -28
_diffrn_reflns_number 12010
_diffrn_reflns_theta_full 68.00
_diffrn_reflns_theta_max 68.00
_diffrn_reflns_theta_min 3.81
_exptl_absorpt_coefficient_mu 1.164
_exptl_absorpt_correction_T_max 1.00000
_exptl_absorpt_correction_T_min 0.98134
_exptl_absorpt_correction_type multi-scan
_exptl_absorpt_process_details
;
CrysAlisPro, Agilent Technologies,
Version 1.171.35.11 (release 16-05-2011 CrysAlis171 .NET)
(compiled May 16 2011,17:55:39)
Empirical absorption correction using spherical harmonics,
implemented in SCALE3 ABSPACK scaling algorithm.
;
_exptl_crystal_density_diffrn 1.280
_exptl_crystal_density_method 'not measured'
_exptl_crystal_F_000 796
_exptl_crystal_size_max 0.30
_exptl_crystal_size_mid 0.15
_exptl_crystal_size_min 0.10
_refine_diff_density_max 0.563
_refine_diff_density_min -0.282
_refine_diff_density_rms 0.061
_refine_ls_extinction_method none
_refine_ls_goodness_of_fit_ref 1.028
_refine_ls_hydrogen_treatment mixed
_refine_ls_matrix_type full
_refine_ls_number_parameters 482
_refine_ls_number_reflns 12010
_refine_ls_number_restraints 0
_refine_ls_restrained_S_all 1.028
_refine_ls_R_factor_all 0.0631
_refine_ls_R_factor_gt 0.0473
_refine_ls_shift/su_max 0.007
_refine_ls_shift/su_mean 0.001
_refine_ls_structure_factor_coef Fsqd
_refine_ls_weighting_details 'calc w=1/[\s^2^(Fo^2^)+(0.0863P)^2^+0.3645P] where P=(Fo^2^+2Fc^2^)/3'
_refine_ls_weighting_scheme calc
_refine_ls_wR_factor_gt 0.1254
_refine_ls_wR_factor_ref 0.1387
_reflns_number_gt 9522
_reflns_number_total 12010
_reflns_threshold_expression >2sigma(I)
_cod_data_source_file c2cc33438k.txt
_cod_data_source_block ic15355
_cod_original_sg_symbol_H-M P-1
_cod_database_code 7108133

loop_
_symmetry_equiv_pos_as_xyz
'x, y, z'
'-x, -y, -z'

loop_
_atom_site_label
_atom_site_type_symbol
_atom_site_fract_x
_atom_site_fract_y
_atom_site_fract_z
_atom_site_U_iso_or_equiv
_atom_site_adp_type
_atom_site_occupancy
_atom_site_symmetry_multiplicity
_atom_site_calc_flag
_atom_site_refinement_flags
Zn1 Zn 1.0000 0.5000 0.0000 0.02596(11) Uani 1 2 d S
N1 N 1.22034(18) 0.41842(16) 0.01007(7) 0.0256(3) Uani 1 1 d .
N2 N 0.98826(18) 0.50079(16) 0.08653(7) 0.0262(3) Uani 1 1 d .
C1 C 1.2768(2) 0.40303(19) -0.09142(9) 0.0282(4) Uani 1 1 d .
H1A H 1.3539 0.3753 -0.1170 0.034 Uiso 1 1 calc R
C2 C 1.3154(2) 0.38654(19) -0.03351(9) 0.0271(4) Uani 1 1 d .
C3 C 1.4626(2) 0.3315(2) -0.01049(9) 0.0300(4) Uani 1 1 d .
H3A H 1.5481 0.3010 -0.0317 0.036 Uiso 1 1 calc R
C4 C 1.4552(2) 0.3319(2) 0.04694(9) 0.0306(4) Uani 1 1 d .
H4A H 1.5350 0.3019 0.0738 0.037 Uiso 1 1 calc R
C5 C 1.3033(2) 0.38640(19) 0.05998(9) 0.0272(4) Uani 1 1 d .
C6 C 1.2505(2) 0.40712(19) 0.11475(9) 0.0277(4) Uani 1 1 d .
C7 C 1.1023(2) 0.46164(18) 0.12608(8) 0.0266(4) Uani 1 1 d .
C8 C 1.0458(2) 0.4822(2) 0.18253(9) 0.0305(4) Uani 1 1 d .
H8A H 1.1019 0.4642 0.2175 0.037 Uiso 1 1 calc R
C9 C 0.8977(2) 0.5319(2) 0.17608(9) 0.0305(4) Uani 1 1 d .
H9A H 0.8301 0.5545 0.2058 0.037 Uiso 1 1 calc R
C10 C 0.8626(2) 0.54416(19) 0.11622(9) 0.0278(4) Uani 1 1 d .
C11 C 1.3589(2) 0.3759(2) 0.16419(9) 0.0302(4) Uani 1 1 d .
C12 C 1.4121(2) 0.4830(2) 0.19202(9) 0.0323(4) Uani 1 1 d .
H12A H 1.3787 0.5750 0.1790 0.039 Uiso 1 1 calc R
C13 C 1.5118(3) 0.4572(2) 0.23794(10) 0.0369(5) Uani 1 1 d .
H13A H 1.5445 0.5317 0.2564 0.044 Uiso 1 1 calc R
C14 C 1.5659(3) 0.3247(3) 0.25803(10) 0.0388(5) Uani 1 1 d .
C15 C 1.5133(3) 0.2181(2) 0.23011(10) 0.0408(5) Uani 1 1 d .
H15A H 1.5482 0.1264 0.2428 0.049 Uiso 1 1 calc R
C16 C 1.4117(3) 0.2432(2) 0.18439(10) 0.0378(5) Uani 1 1 d .
H16A H 1.3774 0.1684 0.1665 0.045 Uiso 1 1 calc R
C17 C 1.6791(3) 0.2967(3) 0.30723(11) 0.0508(6) Uani 1 1 d .
H17A H 1.7082 0.1976 0.3128 0.061 Uiso 1 1 calc R
H17B H 1.7754 0.3501 0.2965 0.061 Uiso 1 1 calc R
C18 C 1.6175(3) 0.3326(4) 0.36352(12) 0.0616(8) Uani 1 1 d .
H18A H 1.5274 0.2726 0.3762 0.074 Uiso 1 1 calc R
H18B H 1.5787 0.4291 0.3570 0.074 Uiso 1 1 calc R
C19 C 1.7355(3) 0.3175(3) 0.41135(11) 0.0564(7) Uani 1 1 d .
H19A H 1.7665 0.2191 0.4201 0.068 Uiso 1 1 calc R
H19B H 1.8298 0.3701 0.3970 0.068 Uiso 1 1 calc R
C20 C 1.6827(4) 0.3646(5) 0.46612(13) 0.0761(10) Uani 1 1 d .
H20A H 1.6439 0.4608 0.4569 0.091 Uiso 1 1 calc R
H20B H 1.5933 0.3071 0.4820 0.091 Uiso 1 1 calc R
C21 C 1.8027(4) 0.3596(4) 0.51207(12) 0.0609(7) Uani 1 1 d .
H21A H 1.8360 0.2622 0.5230 0.073 Uiso 1 1 calc R
H21B H 1.8951 0.4114 0.4951 0.073 Uiso 1 1 calc R
C22 C 1.7572(4) 0.4143(5) 0.56566(14) 0.0770(10) Uani 1 1 d .
H22A H 1.7209 0.5109 0.5549 0.092 Uiso 1 1 calc R
H22B H 1.6672 0.3605 0.5835 0.092 Uiso 1 1 calc R
C23 C 1.8804(4) 0.4119(4) 0.60984(13) 0.0736(9) Uani 1 1 d .
H23A H 1.9721 0.4622 0.5915 0.088 Uiso 1 1 calc R
H23B H 1.9134 0.3148 0.6219 0.088 Uiso 1 1 calc R
C24 C 1.8369(5) 0.4723(5) 0.66283(15) 0.0986(14) Uani 1 1 d .
H24A H 1.9260 0.4644 0.6890 0.148 Uiso 1 1 calc R
H24B H 1.7478 0.4223 0.6822 0.148 Uiso 1 1 calc R
H24C H 1.8085 0.5698 0.6520 0.148 Uiso 1 1 calc R
Zn2 Zn 0.5000 0.0000 0.0000 0.03024(11) Uani 1 2 d S
N3 N 0.71927(19) 0.07279(17) 0.00933(8) 0.0302(4) Uani 1 1 d .
N4 N 0.48810(19) -0.05902(17) 0.08674(8) 0.0307(4) Uani 1 1 d .
C25 C 0.7756(2) 0.1566(2) -0.09233(10) 0.0327(4) Uani 1 1 d .
H25A H 0.8528 0.1999 -0.1182 0.039 Uiso 1 1 calc R
C26 C 0.8139(2) 0.13502(19) -0.03454(10) 0.0312(4) Uani 1 1 d .
C27 C 0.9582(3) 0.1747(2) -0.01158(10) 0.0341(4) Uani 1 1 d .
H27A H 1.0428 0.2200 -0.0330 0.041 Uiso 1 1 calc R
C28 C 0.9514(2) 0.1362(2) 0.04567(10) 0.0347(5) Uani 1 1 d .
H28A H 1.0305 0.1486 0.0724 0.042 Uiso 1 1 calc R
C29 C 0.8011(2) 0.07194(19) 0.05929(10) 0.0311(4) Uani 1 1 d .
C30 C 0.7486(2) 0.0148(2) 0.11446(10) 0.0320(4) Uani 1 1 d .
C31 C 0.6018(2) -0.04674(19) 0.12634(9) 0.0304(4) Uani 1 1 d .
C32 C 0.5447(3) -0.1038(2) 0.18306(9) 0.0343(4) Uani 1 1 d .
H32A H 0.5999 -0.1086 0.2182 0.041 Uiso 1 1 calc R
C33 C 0.3984(3) -0.1489(2) 0.17693(10) 0.0349(5) Uani 1 1 d .
H33A H 0.3312 -0.1909 0.2069 0.042 Uiso 1 1 calc R
C34 C 0.3634(2) -0.1220(2) 0.11696(10) 0.0320(4) Uani 1 1 d .
C35 C 0.8556(2) 0.0142(2) 0.16370(10) 0.0336(4) Uani 1 1 d .
C36 C 0.9066(3) 0.1344(2) 0.18210(11) 0.0413(5) Uani 1 1 d .
H36A H 0.8712 0.2215 0.1631 0.050 Uiso 1 1 calc R
C37 C 1.0079(3) 0.1290(2) 0.22758(12) 0.0465(6) Uani 1 1 d .
H37A H 1.0423 0.2127 0.2388 0.056 Uiso 1 1 calc R
C38 C 1.0610(3) 0.0037(3) 0.25742(11) 0.0437(5) Uani 1 1 d .
C39 C 1.0092(3) -0.1159(2) 0.23950(11) 0.0419(5) Uani 1 1 d .
H39A H 1.0428 -0.2028 0.2593 0.050 Uiso 1 1 calc R
C40 C 0.9098(3) -0.1117(2) 0.19357(10) 0.0373(5) Uani 1 1 d .
H40A H 0.8775 -0.1956 0.1819 0.045 Uiso 1 1 calc R
C41 C 1.1735(3) -0.0011(3) 0.30659(13) 0.0565(7) Uani 1 1 d .
H41A H 1.1967 -0.0990 0.3217 0.068 Uiso 1 1 calc R
H41B H 1.2726 0.0421 0.2914 0.068 Uiso 1 1 calc R
C42 C 1.1177(4) 0.0686(4) 0.35536(15) 0.0793(10) Uani 1 1 d .
H42A H 1.0154 0.0293 0.3691 0.095 Uiso 1 1 calc R
H42B H 1.1007 0.1677 0.3408 0.095 Uiso 1 1 calc R
C43 C 1.2259(4) 0.0563(4) 0.40565(14) 0.0669(8) Uani 1 1 d .
H43A H 1.2403 -0.0430 0.4205 0.080 Uiso 1 1 calc R
H43B H 1.3291 0.0923 0.3912 0.080 Uiso 1 1 calc R
C44 C 1.1790(5) 0.1269(5) 0.45471(18) 0.1014(16) Uani 1 1 d .
H44A H 1.0740 0.0940 0.4683 0.122 Uiso 1 1 calc R
H44B H 1.1695 0.2270 0.4405 0.122 Uiso 1 1 calc R
C45 C 1.2861(4) 0.1078(4) 0.50521(15) 0.0761(10) Uani 1 1 d .
H45A H 1.2910 0.0079 0.5202 0.091 Uiso 1 1 calc R
H45B H 1.3921 0.1354 0.4908 0.091 Uiso 1 1 calc R
C46 C 1.2498(5) 0.1815(6) 0.55444(17) 0.0986(14) Uani 1 1 d .
H46A H 1.1439 0.1542 0.5691 0.118 Uiso 1 1 calc R
H46B H 1.2457 0.2816 0.5398 0.118 Uiso 1 1 calc R
C47 C 1.3585(6) 0.1596(5) 0.60389(17) 0.0986(14) Uani 1 1 d .
H47A H 1.3592 0.0600 0.6196 0.118 Uiso 1 1 calc R
H47B H 1.4651 0.1833 0.5890 0.118 Uiso 1 1 calc R
C48 C 1.3258(6) 0.2373(7) 0.65202(18) 0.128(2) Uani 1 1 d .
H48A H 1.4047 0.2137 0.6819 0.192 Uiso 1 1 calc R
H48B H 1.2219 0.2132 0.6683 0.192 Uiso 1 1 calc R
H48C H 1.3292 0.3365 0.6378 0.192 Uiso 1 1 calc R

loop_
_atom_site_aniso_label
_atom_site_aniso_U_11
_atom_site_aniso_U_22
_atom_site_aniso_U_33
_atom_site_aniso_U_23
_atom_site_aniso_U_13
_atom_site_aniso_U_12
Zn1 0.02170(19) 0.03298(19) 0.02426(19) -0.00799(14) 0.00008(13) 0.00329(13)
N1 0.0210(8) 0.0303(8) 0.0267(8) -0.0084(6) 0.0008(6) 0.0007(6)
N2 0.0244(8) 0.0297(8) 0.0256(8) -0.0082(6) 0.0011(6) 0.0023(6)
C1 0.0254(10) 0.0292(9) 0.0313(10) -0.0094(8) 0.0063(7) 0.0004(7)
C2 0.0253(9) 0.0248(9) 0.0322(10) -0.0079(8) 0.0022(8) -0.0004(7)
C3 0.0220(9) 0.0310(10) 0.0383(11) -0.0098(8) 0.0010(8) 0.0024(7)
C4 0.0259(10) 0.0293(9) 0.0374(11) -0.0078(8) -0.0044(8) 0.0034(7)
C5 0.0240(9) 0.0249(9) 0.0333(10) -0.0061(8) -0.0019(7) 0.0002(7)
C6 0.0285(10) 0.0244(9) 0.0308(10) -0.0059(7) -0.0022(8) 0.0013(7)
C7 0.0289(10) 0.0247(9) 0.0267(10) -0.0055(7) 0.0002(8) -0.0007(7)
C8 0.0360(11) 0.0305(9) 0.0253(10) -0.0058(8) -0.0014(8) 0.0012(8)
C9 0.0339(11) 0.0299(9) 0.0285(10) -0.0080(8) 0.0056(8) 0.0006(8)
C10 0.0283(10) 0.0266(9) 0.0292(10) -0.0074(8) 0.0036(8) -0.0004(7)
C11 0.0273(10) 0.0344(10) 0.0298(10) -0.0079(8) 0.0009(8) 0.0012(8)
C12 0.0315(11) 0.0325(10) 0.0338(11) -0.0084(8) 0.0004(8) -0.0001(8)
C13 0.0340(11) 0.0460(12) 0.0336(11) -0.0146(9) -0.0012(9) -0.0037(9)
C14 0.0317(11) 0.0535(13) 0.0323(11) -0.0103(10) -0.0038(9) 0.0050(9)
C15 0.0436(13) 0.0392(11) 0.0398(12) -0.0073(9) -0.0090(10) 0.0107(9)
C16 0.0398(12) 0.0343(11) 0.0411(12) -0.0117(9) -0.0063(9) 0.0050(9)
C17 0.0458(14) 0.0696(16) 0.0384(13) -0.0124(12) -0.0133(11) 0.0095(12)
C18 0.0489(15) 0.100(2) 0.0381(14) -0.0157(14) -0.0121(12) 0.0019(15)
C19 0.0563(16) 0.0735(18) 0.0401(14) -0.0093(13) -0.0144(12) -0.0035(13)
C20 0.0617(19) 0.127(3) 0.0430(16) -0.0235(18) -0.0115(14) 0.0024(19)
C21 0.0677(18) 0.081(2) 0.0343(13) -0.0088(13) -0.0079(12) -0.0111(15)
C22 0.072(2) 0.118(3) 0.0446(16) -0.0234(18) -0.0115(15) 0.009(2)
C23 0.084(2) 0.102(3) 0.0363(15) -0.0161(16) -0.0086(14) -0.014(2)
C24 0.124(4) 0.133(4) 0.0453(18) -0.034(2) -0.023(2) 0.028(3)
Zn2 0.0245(2) 0.0316(2) 0.0343(2) -0.00424(15) 0.00548(15) -0.00278(14)
N3 0.0251(8) 0.0292(8) 0.0358(9) -0.0038(7) 0.0076(7) -0.0005(6)
N4 0.0271(8) 0.0297(8) 0.0358(9) -0.0068(7) 0.0075(7) -0.0026(6)
C25 0.0288(10) 0.0287(9) 0.0406(11) -0.0058(8) 0.0112(8) -0.0021(8)
C26 0.0259(10) 0.0238(9) 0.0439(12) -0.0060(8) 0.0076(8) 0.0010(7)
C27 0.0272(10) 0.0291(10) 0.0456(12) -0.0050(9) 0.0087(9) -0.0022(8)
C28 0.0272(10) 0.0283(9) 0.0493(13) -0.0089(9) 0.0024(9) -0.0025(8)
C29 0.0275(10) 0.0246(9) 0.0419(12) -0.0080(8) 0.0038(8) 0.0004(7)
C30 0.0304(10) 0.0257(9) 0.0406(12) -0.0079(8) 0.0017(9) 0.0018(7)
C31 0.0328(10) 0.0259(9) 0.0338(11) -0.0093(8) 0.0055(8) 0.0011(8)
C32 0.0375(11) 0.0317(10) 0.0346(11) -0.0082(8) 0.0032(9) 0.0006(8)
C33 0.0381(12) 0.0301(10) 0.0365(11) -0.0063(8) 0.0120(9) -0.0016(8)
C34 0.0309(11) 0.0254(9) 0.0398(11) -0.0065(8) 0.0095(8) -0.0017(7)
C35 0.0305(11) 0.0313(10) 0.0393(11) -0.0067(9) 0.0070(8) -0.0015(8)
C36 0.0420(13) 0.0315(11) 0.0500(14) -0.0046(10) -0.0036(10) -0.0008(9)
C37 0.0489(14) 0.0385(12) 0.0538(15) -0.0108(11) -0.0073(11) -0.0070(10)
C38 0.0358(12) 0.0499(13) 0.0450(13) -0.0062(11) -0.0008(10) -0.0001(10)
C39 0.0380(12) 0.0377(11) 0.0480(14) -0.0004(10) 0.0038(10) 0.0052(9)
C40 0.0374(12) 0.0314(10) 0.0429(12) -0.0051(9) 0.0044(9) -0.0016(8)
C41 0.0463(15) 0.0654(17) 0.0578(17) -0.0081(13) -0.0095(12) 0.0018(12)
C42 0.074(2) 0.106(3) 0.064(2) -0.0311(19) -0.0217(17) 0.021(2)
C43 0.0668(19) 0.0711(19) 0.0633(19) -0.0101(15) -0.0174(15) -0.0006(15)
C44 0.094(3) 0.144(4) 0.076(3) -0.048(3) -0.034(2) 0.039(3)
C45 0.083(2) 0.084(2) 0.061(2) -0.0104(17) -0.0224(18) -0.0002(19)
C46 0.090(3) 0.148(4) 0.062(2) -0.029(2) -0.022(2) 0.016(3)
C47 0.109(3) 0.123(4) 0.062(2) -0.004(2) -0.029(2) -0.019(3)
C48 0.119(4) 0.215(7) 0.053(2) -0.030(3) -0.015(2) -0.017(4)

loop_
_atom_type_symbol
_atom_type_description
_atom_type_scat_dispersion_real
_atom_type_scat_dispersion_imag
_atom_type_scat_source
C C 0.0181 0.0091 'International Tables Vol C Tables 4.2.6.8 and 6.1.1.4'
H H 0.0000 0.0000 'International Tables Vol C Tables 4.2.6.8 and 6.1.1.4'
N N 0.0311 0.0180 'International Tables Vol C Tables 4.2.6.8 and 6.1.1.4'
Zn Zn -1.5491 0.6778 'International Tables Vol C Tables 4.2.6.8 and 6.1.1.4'

loop_
_geom_angle_atom_site_label_1
_geom_angle_atom_site_label_2
_geom_angle_atom_site_label_3
_geom_angle
_geom_angle_site_symmetry_1
_geom_angle_site_symmetry_3
N2 Zn1 N2 179.999(2) 2_765 .
N2 Zn1 N1 88.71(6) 2_765 2_765
N2 Zn1 N1 91.29(6) . 2_765
N2 Zn1 N1 91.30(6) 2_765 .
N2 Zn1 N1 88.70(6) . .
N1 Zn1 N1 180.0 2_765 .
C2 N1 C5 106.46(16) . .
C2 N1 Zn1 125.30(13) . .
C5 N1 Zn1 128.23(13) . .
C7 N2 C10 106.76(16) . .
C7 N2 Zn1 127.56(13) . .
C10 N2 Zn1 125.67(13) . .
C2 C1 C10 127.15(19) . 2_765
N1 C2 C1 125.49(17) . .
N1 C2 C3 110.02(17) . .
C1 C2 C3 124.49(19) . .
C4 C3 C2 106.74(18) . .
C3 C4 C5 107.31(17) . .
N1 C5 C6 125.14(18) . .
N1 C5 C4 109.47(17) . .
C6 C5 C4 125.36(18) . .
C5 C6 C7 124.10(18) . .
C5 C6 C11 118.68(18) . .
C7 C6 C11 117.16(18) . .
N2 C7 C6 126.21(18) . .
N2 C7 C8 109.15(17) . .
C6 C7 C8 124.63(18) . .
C9 C8 C7 107.07(17) . .
C8 C9 C10 107.09(18) . .
N2 C10 C1 125.08(18) . 2_765
N2 C10 C9 109.92(17) . .
C1 C10 C9 124.96(19) 2_765 .
C16 C11 C12 117.50(19) . .
C16 C11 C6 122.65(18) . .
C12 C11 C6 119.86(18) . .
C13 C12 C11 121.16(19) . .
C12 C13 C14 121.5(2) . .
C13 C14 C15 117.25(19) . .
C13 C14 C17 121.6(2) . .
C15 C14 C17 121.1(2) . .
C16 C15 C14 121.5(2) . .
C15 C16 C11 121.1(2) . .
C18 C17 C14 114.5(2) . .
C17 C18 C19 114.6(2) . .
C20 C19 C18 115.9(3) . .
C21 C20 C19 116.1(3) . .
C22 C21 C20 117.5(3) . .
C23 C22 C21 116.4(3) . .
C22 C23 C24 116.5(3) . .
N4 Zn2 N4 180.0 2_655 .
N4 Zn2 N3 88.85(7) 2_655 2_655
N4 Zn2 N3 91.15(7) . 2_655
N4 Zn2 N3 91.15(7) 2_655 .
N4 Zn2 N3 88.85(7) . .
N3 Zn2 N3 180.0 2_655 .
C26 N3 C29 106.25(17) . .
C26 N3 Zn2 125.64(14) . .
C29 N3 Zn2 128.11(14) . .
C34 N4 C31 106.64(18) . .
C34 N4 Zn2 125.86(14) . .
C31 N4 Zn2 127.49(14) . .
C26 C25 C34 127.5(2) . 2_655
N3 C26 C25 125.03(19) . .
N3 C26 C27 109.94(19) . .
C25 C26 C27 125.0(2) . .
C28 C27 C26 107.26(19) . .
C27 C28 C29 107.30(19) . .
N3 C29 C30 125.17(19) . .
N3 C29 C28 109.25(19) . .
C30 C29 C28 125.6(2) . .
C29 C30 C31 124.3(2) . .
C29 C30 C35 118.51(19) . .
C31 C30 C35 117.20(19) . .
N4 C31 C30 126.06(19) . .
N4 C31 C32 108.96(18) . .
C30 C31 C32 125.0(2) . .
C33 C32 C31 107.26(19) . .
C32 C33 C34 107.28(19) . .
N4 C34 C25 124.8(2) . 2_655
N4 C34 C33 109.85(18) . .
C25 C34 C33 125.3(2) 2_655 .
C36 C35 C40 117.4(2) . .
C36 C35 C30 122.93(19) . .
C40 C35 C30 119.66(19) . .
C37 C36 C35 120.9(2) . .
C36 C37 C38 121.6(2) . .
C39 C38 C37 117.5(2) . .
C39 C38 C41 121.3(2) . .
C37 C38 C41 121.2(2) . .
C40 C39 C38 121.4(2) . .
C39 C40 C35 121.1(2) . .
C42 C41 C38 115.2(2) . .
C41 C42 C43 114.9(3) . .
C44 C43 C42 117.4(3) . .
C43 C44 C45 116.1(3) . .
C46 C45 C44 118.7(3) . .
C45 C46 C47 117.2(4) . .
C48 C47 C46 117.2(4) . .

loop_
_geom_bond_atom_site_label_1
_geom_bond_atom_site_label_2
_geom_bond_distance
_geom_bond_site_symmetry_2
Zn1 N2 2.0334(16) 2_765
Zn1 N2 2.0335(16) .
Zn1 N1 2.0424(15) 2_765
Zn1 N1 2.0424(15) .
N1 C2 1.368(3) .
N1 C5 1.372(2) .
N2 C7 1.368(2) .
N2 C10 1.371(3) .
C1 C2 1.388(3) .
C1 C10 1.395(3) 2_765
C2 C3 1.444(3) .
C3 C4 1.349(3) .
C4 C5 1.446(3) .
C5 C6 1.400(3) .
C6 C7 1.408(3) .
C6 C11 1.489(3) .
C7 C8 1.446(3) .
C8 C9 1.354(3) .
C9 C10 1.428(3) .
C10 C1 1.395(3) 2_765
C11 C16 1.389(3) .
C11 C12 1.401(3) .
C12 C13 1.376(3) .
C13 C14 1.390(3) .
C14 C15 1.397(3) .
C14 C17 1.509(3) .
C15 C16 1.382(3) .
C17 C18 1.505(4) .
C18 C19 1.510(3) .
C19 C20 1.493(4) .
C20 C21 1.495(4) .
C21 C22 1.486(4) .
C22 C23 1.487(4) .
C23 C24 1.497(5) .
Zn2 N4 2.0323(18) 2_655
Zn2 N4 2.0323(18) .
Zn2 N3 2.0414(16) 2_655
Zn2 N3 2.0414(16) .
N3 C26 1.373(3) .
N3 C29 1.373(3) .
N4 C34 1.372(3) .
N4 C31 1.374(3) .
C25 C26 1.384(3) .
C25 C34 1.398(3) 2_655
C26 C27 1.435(3) .
C27 C28 1.341(3) .
C28 C29 1.449(3) .
C29 C30 1.401(3) .
C30 C31 1.405(3) .
C30 C35 1.484(3) .
C31 C32 1.445(3) .
C32 C33 1.349(3) .
C33 C34 1.428(3) .
C34 C25 1.398(3) 2_655
C35 C36 1.392(3) .
C35 C40 1.402(3) .
C36 C37 1.379(3) .
C37 C38 1.394(4) .
C38 C39 1.385(4) .
C38 C41 1.508(3) .
C39 C40 1.378(3) .
C41 C42 1.490(5) .
C42 C43 1.501(4) .
C43 C44 1.480(5) .
C44 C45 1.497(4) .
C45 C46 1.481(5) .
C46 C47 1.486(5) .
C47 C48 1.477(6) .
